data_7211030
loop_
_publ_author_name
'Bon, Volodymyr'
'Senkovska, Irena'
'Weiss, Manfred S.'
'Kaskel, Stefan'

_publ_section_title
;
 Tailoring of network dimensionality and porosity adjustment in Zr- and
 Hf-based MOFs
;
_journal_issue 45
_journal_name_full CrystEngComm
_journal_page_first 9572
_journal_paper_doi 10.1039/c3ce41121d
_journal_volume 15
_journal_year 2013
_chemical_formula_sum 'C48 H24 Hf6 O32'
_chemical_formula_weight 2183.61
_chemical_name_systematic
; 
 ? 
;
_space_group_IT_number 71
_symmetry_cell_setting orthorhombic
_symmetry_space_group_name_Hall '-I 2 2'
_symmetry_space_group_name_H-M 'I m m m'
_atom_sites_solution_hydrogens geom
_atom_sites_solution_primary direct
_atom_sites_solution_secondary difmap
_audit_creation_method SHELXL-97
_cell_angle_alpha 90.00
_cell_angle_beta 90.00
_cell_angle_gamma 90.00
_cell_formula_units_Z 2
_cell_length_a 16.994(3)
_cell_length_b 18.454(4)
_cell_length_c 22.477(4)
_cell_measurement_reflns_used 452
_cell_measurement_temperature 296(2)
_cell_measurement_theta_max 26.34
_cell_measurement_theta_min 3.26
_cell_volume 7049(2)
_computing_cell_refinement 'mosflm 1.0.5'
_computing_data_collection 'marCCD 1994-2002'
_computing_data_reduction scala
_computing_molecular_graphics 'Diamond 3.1'
_computing_publication_material WinGX
_computing_structure_refinement 'SHELXL-97 (Sheldrick, 1997)'
_computing_structure_solution 'SHELXS-97 (Sheldrick, 1997)'
_diffrn_ambient_temperature 296(2)
_diffrn_measured_fraction_theta_full 0.904
_diffrn_measured_fraction_theta_max 0.904
_diffrn_measurement_device_type 'MX-225 CCD'
_diffrn_measurement_method '\D\f scans'
_diffrn_radiation_monochromator 'Si 111'
_diffrn_radiation_probe x-ray
_diffrn_radiation_type synchrotron
_diffrn_radiation_wavelength 0.88561
_diffrn_reflns_av_R_equivalents 0.0505
_diffrn_reflns_av_sigmaI/netI 0.0270
_diffrn_reflns_limit_h_max 22
_diffrn_reflns_limit_h_min -22
_diffrn_reflns_limit_k_max 24
_diffrn_reflns_limit_k_min -24
_diffrn_reflns_limit_l_max 27
_diffrn_reflns_limit_l_min -30
_diffrn_reflns_number 29050
_diffrn_reflns_theta_full 36.99
_diffrn_reflns_theta_max 36.99
_diffrn_reflns_theta_min 1.87
_diffrn_source synchrotron
_diffrn_source_type 'BESSY BL MX-14.2'
_exptl_absorpt_coefficient_mu 7.782
_exptl_absorpt_correction_T_max 0.8599
_exptl_absorpt_correction_T_min 0.8001
_exptl_absorpt_correction_type multi-scan
_exptl_absorpt_process_details Scala
_exptl_crystal_colour colorless
_exptl_crystal_density_diffrn 1.029
_exptl_crystal_density_method 'not measured'
_exptl_crystal_description block
_exptl_crystal_F_000 2000
_exptl_crystal_size_max 0.03
_exptl_crystal_size_mid 0.02
_exptl_crystal_size_min 0.02
_platon_squeeze_details
;
;
_refine_diff_density_max 3.602
_refine_diff_density_min -2.906
_refine_diff_density_rms 0.298
_refine_ls_extinction_method none
_refine_ls_goodness_of_fit_ref 1.180
_refine_ls_hydrogen_treatment constr
_refine_ls_matrix_type full
_refine_ls_number_parameters 93
_refine_ls_number_reflns 4554
_refine_ls_number_restraints 48
_refine_ls_restrained_S_all 1.175
_refine_ls_R_factor_all 0.0547
_refine_ls_R_factor_gt 0.0500
_refine_ls_shift/su_max 0.000
_refine_ls_shift/su_mean 0.000
_refine_ls_structure_factor_coef Fsqd
_refine_ls_weighting_details 'calc w=1/[\s^2^(Fo^2^)+(0.0926P)^2^+114.6673P] where P=(Fo^2^+2Fc^2^)/3'
_refine_ls_weighting_scheme calc
_refine_ls_wR_factor_gt 0.1512
_refine_ls_wR_factor_ref 0.1619
_reflns_number_gt 4153
_reflns_number_total 4554
_reflns_threshold_expression >2sigma(I)
_cod_data_source_file c3ce41121d.txt
_cod_data_source_block immm
_cod_depositor_comments
;
The following automatic conversions were performed:

'_symmetry_cell_setting' value 'Orthorhombic' changed to
'orthorhombic' according to
/home/saulius/struct/CIF-dictionaries/cif_core.dic dictionary named
'cif_core.dic' version 2.4.2 from 2011-04-26.

Automatic conversion script
Id: cif_fix_values 1891 2012-01-12 08:04:46Z andrius 
;
_cod_original_sg_symbol_H-M Immm
_cod_database_code 7211030

loop_
_symmetry_equiv_pos_as_xyz
'x, y, z'
'-x, -y, z'
'x, -y, -z'
'-x, y, -z'
'x+1/2, y+1/2, z+1/2'
'-x+1/2, -y+1/2, z+1/2'
'x+1/2, -y+1/2, -z+1/2'
'-x+1/2, y+1/2, -z+1/2'
'-x, -y, -z'
'x, y, -z'
'-x, y, z'
'x, -y, z'
'-x+1/2, -y+1/2, -z+1/2'
'x+1/2, y+1/2, -z+1/2'
'-x+1/2, y+1/2, z+1/2'
'x+1/2, -y+1/2, z+1/2'

loop_
_atom_site_label
_atom_site_type_symbol
_atom_site_fract_x
_atom_site_fract_y
_atom_site_fract_z
_atom_site_U_iso_or_equiv
_atom_site_adp_type
_atom_site_occupancy
_atom_site_symmetry_multiplicity
_atom_site_calc_flag
_atom_site_refinement_flags
Hf1 Hf 0.5000 0.0000 0.109319(17) 0.00874(14) Uani 1 4 d S
Hf2 Hf 0.39648(2) 0.09492(2) 0.0000 0.01781(15) Uani 1 2 d S
O1 O 0.3976(8) 0.0000 0.0537(4) 0.069(3) Uani 1 2 d S
O2 O 0.5000 -0.0950(8) 0.0529(4) 0.073(3) Uani 1 2 d S
O3 O 0.2706(5) 0.0845(7) 0.0000 0.073(3) Uani 1 2 d S
O4 O 0.4040(8) 0.2124(5) 0.0000 0.069(3) Uani 1 2 d S
O5 O 0.3537(3) 0.1331(3) 0.0896(2) 0.0324(9) Uani 1 1 d U
O6 O 0.4214(3) 0.0730(3) 0.1596(2) 0.0324(9) Uani 1 1 d U
C1 C 0.3739(5) 0.1190(5) 0.1427(3) 0.0334(17) Uani 1 1 d U
C2 C 0.3338(6) 0.1628(5) 0.1906(3) 0.047(2) Uani 1 1 d U
C3 C 0.3533(9) 0.1523(8) 0.2496(4) 0.094(6) Uani 1 1 d U
H3 H 0.3910 0.1178 0.2596 0.112 Uiso 1 1 calc R
C4 C 0.2773(7) 0.2132(6) 0.1758(3) 0.061(3) Uani 1 1 d U
H4 H 0.2639 0.2200 0.1361 0.073 Uiso 1 1 calc R
C5 C 0.2396(7) 0.2546(6) 0.2199(4) 0.058(3) Uani 1 1 d U
C6 C 0.1824(10) 0.3076(9) 0.2061(4) 0.107(7) Uani 1 1 d U
H6 H 0.1687 0.3156 0.1666 0.129 Uiso 1 1 calc R

loop_
_atom_site_aniso_label
_atom_site_aniso_U_11
_atom_site_aniso_U_22
_atom_site_aniso_U_33
_atom_site_aniso_U_23
_atom_site_aniso_U_13
_atom_site_aniso_U_12
Hf1 0.0133(2) 0.0115(2) 0.0014(2) 0.000 0.000 0.000
Hf2 0.0248(2) 0.0231(2) 0.00554(19) 0.000 0.000 0.01522(14)
O1 0.144(9) 0.021(3) 0.041(4) 0.000 -0.068(5) 0.000
O2 0.018(3) 0.159(9) 0.042(4) -0.072(6) 0.000 0.000
O3 0.018(3) 0.159(9) 0.042(4) -0.072(6) 0.000 0.000
O4 0.144(9) 0.021(3) 0.041(4) 0.000 -0.068(5) 0.000
O5 0.044(2) 0.041(2) 0.0129(15) -0.0043(15) 0.0040(15) 0.0371(18)
O6 0.044(2) 0.041(2) 0.0129(15) -0.0043(15) 0.0040(15) 0.0371(18)
C1 0.047(4) 0.044(4) 0.010(3) -0.007(3) 0.009(3) 0.017(4)
C2 0.070(6) 0.056(5) 0.015(3) -0.009(3) 0.014(4) 0.040(5)
C3 0.140(12) 0.123(11) 0.018(4) -0.017(5) 0.002(6) 0.117(11)
C4 0.092(8) 0.080(7) 0.010(3) -0.008(4) 0.001(4) 0.068(6)
C5 0.086(7) 0.070(6) 0.019(4) -0.005(4) 0.008(4) 0.059(6)
C6 0.157(14) 0.153(13) 0.012(4) -0.022(6) 0.002(6) 0.119(12)

loop_
_atom_type_symbol
_atom_type_description
_atom_type_scat_dispersion_real
_atom_type_scat_dispersion_imag
_atom_type_scat_source
C C 0.0060 0.0030 'International Tables Vol C Tables 4.2.6.8 and 6.1.1.4'
H H 0.0000 0.0000 'International Tables Vol C Tables 4.2.6.8 and 6.1.1.4'
Hf Hf -1.6680 8.8820 'International Tables Vol C Tables 4.2.6.8 and 6.1.1.4'
O O 0.0180 0.0100 'International Tables Vol C Tables 4.2.6.8 and 6.1.1.4'

loop_
_geom_angle_atom_site_label_1
_geom_angle_atom_site_label_2
_geom_angle_atom_site_label_3
_geom_angle
_geom_angle_site_symmetry_1
_geom_angle_site_symmetry_3
O1 Hf1 O1 108.7(7) 2_655 .
O1 Hf1 O2 70.0(3) 2_655 2_655
O1 Hf1 O2 70.0(3) . 2_655
O1 Hf1 O2 70.0(3) 2_655 .
O1 Hf1 O2 70.0(3) . .
O2 Hf1 O2 108.3(8) 2_655 .
O1 Hf1 O6 78.9(3) 2_655 11_655
O1 Hf1 O6 142.17(17) . 11_655
O2 Hf1 O6 78.8(3) 2_655 11_655
O2 Hf1 O6 142.57(17) . 11_655
O1 Hf1 O6 142.17(17) 2_655 12
O1 Hf1 O6 78.9(3) . 12
O2 Hf1 O6 142.57(17) 2_655 12
O2 Hf1 O6 78.8(3) . 12
O6 Hf1 O6 118.5(2) 11_655 12
O1 Hf1 O6 78.9(3) 2_655 2_655
O1 Hf1 O6 142.17(17) . 2_655
O2 Hf1 O6 142.57(17) 2_655 2_655
O2 Hf1 O6 78.8(3) . 2_655
O6 Hf1 O6 75.2(3) 11_655 2_655
O6 Hf1 O6 74.5(3) 12 2_655
O1 Hf1 O6 142.17(17) 2_655 .
O1 Hf1 O6 78.9(3) . .
O2 Hf1 O6 78.8(3) 2_655 .
O2 Hf1 O6 142.57(17) . .
O6 Hf1 O6 74.5(3) 11_655 .
O6 Hf1 O6 75.2(3) 12 .
O6 Hf1 O6 118.5(2) 2_655 .
O1 Hf1 Hf2 89.9(3) 2_655 .
O1 Hf1 Hf2 34.98(18) . .
O2 Hf1 Hf2 35.07(18) 2_655 .
O2 Hf1 Hf2 89.7(3) . .
O6 Hf1 Hf2 111.02(15) 11_655 .
O6 Hf1 Hf2 111.16(16) 12 .
O6 Hf1 Hf2 166.06(12) 2_655 .
O6 Hf1 Hf2 75.47(12) . .
O1 Hf1 Hf2 89.9(3) 2_655 3
O1 Hf1 Hf2 34.98(18) . 3
O2 Hf1 Hf2 89.7(3) 2_655 3
O2 Hf1 Hf2 35.07(18) . 3
O6 Hf1 Hf2 166.06(12) 11_655 3
O6 Hf1 Hf2 75.47(12) 12 3
O6 Hf1 Hf2 111.02(15) 2_655 3
O6 Hf1 Hf2 111.16(16) . 3
Hf2 Hf1 Hf2 60.194(18) . 3
O1 Hf1 Hf2 34.98(18) 2_655 9_655
O1 Hf1 Hf2 89.9(3) . 9_655
O2 Hf1 Hf2 89.7(3) 2_655 9_655
O2 Hf1 Hf2 35.07(18) . 9_655
O6 Hf1 Hf2 111.16(16) 11_655 9_655
O6 Hf1 Hf2 111.02(15) 12 9_655
O6 Hf1 Hf2 75.47(12) 2_655 9_655
O6 Hf1 Hf2 166.06(12) . 9_655
Hf2 Hf1 Hf2 90.589(18) . 9_655
Hf2 Hf1 Hf2 60.486(17) 3 9_655
O1 Hf1 Hf2 34.98(18) 2_655 11_655
O1 Hf1 Hf2 89.9(3) . 11_655
O2 Hf1 Hf2 35.07(18) 2_655 11_655
O2 Hf1 Hf2 89.7(3) . 11_655
O6 Hf1 Hf2 75.47(12) 11_655 11_655
O6 Hf1 Hf2 166.06(12) 12 11_655
O6 Hf1 Hf2 111.16(16) 2_655 11_655
O6 Hf1 Hf2 111.02(15) . 11_655
Hf2 Hf1 Hf2 60.485(17) . 11_655
Hf2 Hf1 Hf2 90.590(17) 3 11_655
Hf2 Hf1 Hf2 60.194(18) 9_655 11_655
O2 Hf2 O2 68.2(5) 2_655 9_655
O2 Hf2 O1 108.2(5) 2_655 10
O2 Hf2 O1 71.1(4) 9_655 10
O2 Hf2 O1 71.1(4) 2_655 .
O2 Hf2 O1 108.2(5) 9_655 .
O1 Hf2 O1 69.2(4) 10 .
O2 Hf2 O3 145.6(2) 2_655 .
O2 Hf2 O3 145.6(2) 9_655 .
O1 Hf2 O3 86.3(5) 10 .
O1 Hf2 O3 86.3(5) . .
O2 Hf2 O4 87.2(5) 2_655 .
O2 Hf2 O4 87.2(5) 9_655 .
O1 Hf2 O4 145.2(2) 10 .
O1 Hf2 O4 145.2(2) . .
O3 Hf2 O4 98.5(5) . .
O2 Hf2 O5 140.1(3) 2_655 10
O2 Hf2 O5 76.5(3) 9_655 10
O1 Hf2 O5 75.7(3) 10 10
O1 Hf2 O5 140.1(2) . 10
O3 Hf2 O5 73.0(2) . 10
O4 Hf2 O5 72.97(19) . 10
O2 Hf2 O5 76.5(3) 2_655 .
O2 Hf2 O5 140.1(3) 9_655 .
O1 Hf2 O5 140.1(2) 10 .
O1 Hf2 O5 75.7(3) . .
O3 Hf2 O5 73.0(2) . .
O4 Hf2 O5 72.97(19) . .
O5 Hf2 O5 126.6(2) 10 .
O2 Hf2 Hf1 35.8(3) 2_655 .
O2 Hf2 Hf1 88.7(3) 9_655 .
O1 Hf2 Hf1 89.0(3) 10 .
O1 Hf2 Hf1 35.3(3) . .
O3 Hf2 Hf1 117.2(2) . .
O4 Hf2 Hf1 118.1(2) . .
O5 Hf2 Hf1 161.38(12) 10 .
O5 Hf2 Hf1 71.97(12) . .
O2 Hf2 Hf1 88.7(3) 2_655 9_655
O2 Hf2 Hf1 35.8(3) 9_655 9_655
O1 Hf2 Hf1 35.3(3) 10 9_655
O1 Hf2 Hf1 89.0(3) . 9_655
O3 Hf2 Hf1 117.2(2) . 9_655
O4 Hf2 Hf1 118.1(2) . 9_655
O5 Hf2 Hf1 71.97(12) 10 9_655
O5 Hf2 Hf1 161.38(12) . 9_655
Hf1 Hf2 Hf1 89.412(18) . 9_655
O2 Hf2 Hf2 90.1(4) 2_655 3
O2 Hf2 Hf2 90.1(4) 9_655 3
O1 Hf2 Hf2 34.6(2) 10 3
O1 Hf2 Hf2 34.6(2) . 3
O3 Hf2 Hf2 84.9(4) . 3
O4 Hf2 Hf2 176.6(3) . 3
O5 Hf2 Hf2 108.20(14) 10 3
O5 Hf2 Hf2 108.20(14) . 3
Hf1 Hf2 Hf2 59.904(9) . 3
Hf1 Hf2 Hf2 59.904(9) 9_655 3
O2 Hf2 Hf2 34.1(2) 2_655 11_655
O2 Hf2 Hf2 34.1(2) 9_655 11_655
O1 Hf2 Hf2 89.5(4) 10 11_655
O1 Hf2 Hf2 89.5(4) . 11_655
O3 Hf2 Hf2 174.9(4) . 11_655
O4 Hf2 Hf2 86.6(3) . 11_655
O5 Hf2 Hf2 108.81(15) 10 11_655
O5 Hf2 Hf2 108.81(15) . 11_655
Hf1 Hf2 Hf2 59.758(8) . 11_655
Hf1 Hf2 Hf2 59.758(9) 9_655 11_655
Hf2 Hf2 Hf2 90.0 3 11_655
Hf2 O1 Hf2 110.8(4) . 3
Hf2 O1 Hf1 109.8(4) . .
Hf2 O1 Hf1 109.8(4) 3 .
Hf2 O2 Hf2 111.8(5) 3 9_655
Hf2 O2 Hf1 109.1(4) 3 .
Hf2 O2 Hf1 109.1(4) 9_655 .
C1 O5 Hf2 133.6(4) . .
C1 O6 Hf1 131.3(4) . .
O6 C1 O5 127.4(6) . .
O6 C1 C2 116.5(6) . .
O5 C1 C2 116.1(7) . .
C4 C2 C3 119.6(7) . .
C4 C2 C1 120.2(7) . .
C3 C2 C1 120.1(7) . .
C2 C3 C6 120.7(9) . 13
C2 C3 H3 119.6 . .
C6 C3 H3 119.6 13 .
C2 C4 C5 120.9(7) . .
C2 C4 H4 119.5 . .
C5 C4 H4 119.5 . .
C4 C5 C5 119.8(10) . 13
C4 C5 C6 122.3(8) . .
C5 C5 C6 117.9(9) 13 .
C3 C6 C5 121.0(9) 13 .
C3 C6 H6 119.5 13 .
C5 C6 H6 119.5 . .

loop_
_geom_bond_atom_site_label_1
_geom_bond_atom_site_label_2
_geom_bond_distance
_geom_bond_site_symmetry_2
Hf1 O1 2.143(10) 2_655
Hf1 O1 2.143(10) .
Hf1 O2 2.163(10) 2_655
Hf1 O2 2.163(10) .
Hf1 O6 2.207(4) 11_655
Hf1 O6 2.207(4) 12
Hf1 O6 2.207(4) 2_655
Hf1 O6 2.207(4) .
Hf1 Hf2 3.4929(5) .
Hf1 Hf2 3.4930(5) 3
Hf1 Hf2 3.4930(5) 9_655
Hf1 Hf2 3.4930(5) 11_655
Hf2 O2 2.124(6) 2_655
Hf2 O2 2.124(6) 9_655
Hf2 O1 2.128(6) 10
Hf2 O1 2.128(6) .
Hf2 O3 2.147(9) .
Hf2 O4 2.172(9) .
Hf2 O5 2.253(4) 10
Hf2 O5 2.253(4) .
Hf2 Hf1 3.4930(5) 9_655
Hf2 Hf2 3.5032(10) 3
Hf2 Hf2 3.5186(10) 11_655
O1 Hf2 2.128(6) 3
O2 Hf2 2.124(6) 3
O2 Hf2 2.124(6) 9_655
O5 C1 1.269(9) .
O6 C1 1.232(10) .
C1 C2 1.510(9) .
C2 C4 1.378(11) .
C2 C3 1.380(12) .
C3 C6 1.381(11) 13
C3 H3 0.9300 .
C4 C5 1.406(10) .
C4 H4 0.9300 .
C5 C5 1.408(16) 13
C5 C6 1.413(14) .
C6 C3 1.381(11) 13
C6 H6 0.9300 .

loop_
_geom_torsion_atom_site_label_1
_geom_torsion_atom_site_label_2
_geom_torsion_atom_site_label_3
_geom_torsion_atom_site_label_4
_geom_torsion
_geom_torsion_site_symmetry_1
_geom_torsion_site_symmetry_4
O1 Hf1 Hf2 O2 -53.6(6) 2_655 2_655
O1 Hf1 Hf2 O2 -177.7(8) . 2_655
O2 Hf1 Hf2 O2 -123.7(8) . 2_655
O6 Hf1 Hf2 O2 24.4(6) 11_655 2_655
O6 Hf1 Hf2 O2 158.5(6) 12 2_655
O6 Hf1 Hf2 O2 -89.9(9) 2_655 2_655
O6 Hf1 Hf2 O2 91.1(6) . 2_655
Hf2 Hf1 Hf2 O2 -143.6(6) 3 2_655
Hf2 Hf1 Hf2 O2 -88.6(6) 9_655 2_655
Hf2 Hf1 Hf2 O2 -33.8(6) 11_655 2_655
O1 Hf1 Hf2 O2 -0.8(3) 2_655 9_655
O1 Hf1 Hf2 O2 -124.9(6) . 9_655
O2 Hf1 Hf2 O2 52.8(4) 2_655 9_655
O2 Hf1 Hf2 O2 -70.9(4) . 9_655
O6 Hf1 Hf2 O2 77.2(3) 11_655 9_655
O6 Hf1 Hf2 O2 -148.7(3) 12 9_655
O6 Hf1 Hf2 O2 -37.1(8) 2_655 9_655
O6 Hf1 Hf2 O2 143.9(3) . 9_655
Hf2 Hf1 Hf2 O2 -90.8(3) 3 9_655
Hf2 Hf1 Hf2 O2 -35.8(3) 9_655 9_655
Hf2 Hf1 Hf2 O2 18.9(3) 11_655 9_655
O1 Hf1 Hf2 O1 70.2(4) 2_655 10
O1 Hf1 Hf2 O1 -53.8(4) . 10
O2 Hf1 Hf2 O1 123.9(6) 2_655 10
O2 Hf1 Hf2 O1 0.2(3) . 10
O6 Hf1 Hf2 O1 148.3(3) 11_655 10
O6 Hf1 Hf2 O1 -77.6(3) 12 10
O6 Hf1 Hf2 O1 34.0(8) 2_655 10
O6 Hf1 Hf2 O1 -145.1(3) . 10
Hf2 Hf1 Hf2 O1 -19.7(3) 3 10
Hf2 Hf1 Hf2 O1 35.3(3) 9_655 10
Hf2 Hf1 Hf2 O1 90.0(3) 11_655 10
O1 Hf1 Hf2 O1 124.0(7) 2_655 .
O2 Hf1 Hf2 O1 177.7(8) 2_655 .
O2 Hf1 Hf2 O1 54.0(6) . .
O6 Hf1 Hf2 O1 -157.9(6) 11_655 .
O6 Hf1 Hf2 O1 -23.8(6) 12 .
O6 Hf1 Hf2 O1 87.8(9) 2_655 .
O6 Hf1 Hf2 O1 -91.3(6) . .
Hf2 Hf1 Hf2 O1 34.1(6) 3 .
Hf2 Hf1 Hf2 O1 89.1(6) 9_655 .
Hf2 Hf1 Hf2 O1 143.8(6) 11_655 .
O1 Hf1 Hf2 O3 155.5(4) 2_655 .
O1 Hf1 Hf2 O3 31.5(7) . .
O2 Hf1 Hf2 O3 -150.9(7) 2_655 .
O2 Hf1 Hf2 O3 85.5(4) . .
O6 Hf1 Hf2 O3 -126.5(4) 11_655 .
O6 Hf1 Hf2 O3 7.7(4) 12 .
O6 Hf1 Hf2 O3 119.3(8) 2_655 .
O6 Hf1 Hf2 O3 -59.8(4) . .
Hf2 Hf1 Hf2 O3 65.5(3) 3 .
Hf2 Hf1 Hf2 O3 120.5(3) 9_655 .
Hf2 Hf1 Hf2 O3 175.3(3) 11_655 .
O1 Hf1 Hf2 O4 -86.9(4) 2_655 .
O1 Hf1 Hf2 O4 149.0(6) . .
O2 Hf1 Hf2 O4 -33.3(7) 2_655 .
O2 Hf1 Hf2 O4 -157.0(4) . .
O6 Hf1 Hf2 O4 -8.9(3) 11_655 .
O6 Hf1 Hf2 O4 125.2(3) 12 .
O6 Hf1 Hf2 O4 -123.2(8) 2_655 .
O6 Hf1 Hf2 O4 57.8(4) . .
Hf2 Hf1 Hf2 O4 -176.9(3) 3 .
Hf2 Hf1 Hf2 O4 -121.9(3) 9_655 .
Hf2 Hf1 Hf2 O4 -67.1(3) 11_655 .
O1 Hf1 Hf2 O5 36.1(5) 2_655 10
O1 Hf1 Hf2 O5 -88.0(8) . 10
O2 Hf1 Hf2 O5 89.7(8) 2_655 10
O2 Hf1 Hf2 O5 -34.0(5) . 10
O6 Hf1 Hf2 O5 114.1(5) 11_655 10
O6 Hf1 Hf2 O5 -111.8(5) 12 10
O6 Hf1 Hf2 O5 -0.2(9) 2_655 10
O6 Hf1 Hf2 O5 -179.2(6) . 10
Hf2 Hf1 Hf2 O5 -53.9(5) 3 10
Hf2 Hf1 Hf2 O5 1.1(5) 9_655 10
Hf2 Hf1 Hf2 O5 55.9(5) 11_655 10
O1 Hf1 Hf2 O5 -145.4(3) 2_655 .
O1 Hf1 Hf2 O5 90.6(6) . .
O2 Hf1 Hf2 O5 -91.8(6) 2_655 .
O2 Hf1 Hf2 O5 144.6(3) . .
O6 Hf1 Hf2 O5 -67.4(2) 11_655 .
O6 Hf1 Hf2 O5 66.8(2) 12 .
O6 Hf1 Hf2 O5 178.4(7) 2_655 .
O6 Hf1 Hf2 O5 -0.7(2) . .
Hf2 Hf1 Hf2 O5 124.64(17) 3 .
Hf2 Hf1 Hf2 O5 179.63(17) 9_655 .
Hf2 Hf1 Hf2 O5 -125.61(17) 11_655 .
O1 Hf1 Hf2 Hf1 34.97(19) 2_655 9_655
O1 Hf1 Hf2 Hf1 -89.1(6) . 9_655
O2 Hf1 Hf2 Hf1 88.6(6) 2_655 9_655
O2 Hf1 Hf2 Hf1 -35.06(19) . 9_655
O6 Hf1 Hf2 Hf1 113.00(16) 11_655 9_655
O6 Hf1 Hf2 Hf1 -112.87(16) 12 9_655
O6 Hf1 Hf2 Hf1 -1.3(7) 2_655 9_655
O6 Hf1 Hf2 Hf1 179.68(18) . 9_655
Hf2 Hf1 Hf2 Hf1 -54.993(12) 3 9_655
Hf2 Hf1 Hf2 Hf1 0.0 9_655 9_655
Hf2 Hf1 Hf2 Hf1 54.757(13) 11_655 9_655
O1 Hf1 Hf2 Hf2 89.97(19) 2_655 3
O1 Hf1 Hf2 Hf2 -34.1(6) . 3
O2 Hf1 Hf2 Hf2 143.6(6) 2_655 3
O2 Hf1 Hf2 Hf2 19.94(19) . 3
O6 Hf1 Hf2 Hf2 167.99(16) 11_655 3
O6 Hf1 Hf2 Hf2 -57.88(16) 12 3
O6 Hf1 Hf2 Hf2 53.7(7) 2_655 3
O6 Hf1 Hf2 Hf2 -125.33(18) . 3
Hf2 Hf1 Hf2 Hf2 54.993(12) 9_655 3
Hf2 Hf1 Hf2 Hf2 109.751(8) 11_655 3
O1 Hf1 Hf2 Hf2 -19.78(19) 2_655 11_655
O1 Hf1 Hf2 Hf2 -143.8(6) . 11_655
O2 Hf1 Hf2 Hf2 33.8(6) 2_655 11_655
O2 Hf1 Hf2 Hf2 -89.81(19) . 11_655
O6 Hf1 Hf2 Hf2 58.24(16) 11_655 11_655
O6 Hf1 Hf2 Hf2 -167.63(16) 12 11_655
O6 Hf1 Hf2 Hf2 -56.0(7) 2_655 11_655
O6 Hf1 Hf2 Hf2 124.92(18) . 11_655
Hf2 Hf1 Hf2 Hf2 -109.751(8) 3 11_655
Hf2 Hf1 Hf2 Hf2 -54.758(12) 9_655 11_655
O2 Hf2 O1 Hf2 -119.9(7) 2_655 3
O2 Hf2 O1 Hf2 -61.7(6) 9_655 3
O1 Hf2 O1 Hf2 -1.1(8) 10 3
O3 Hf2 O1 Hf2 86.4(6) . 3
O4 Hf2 O1 Hf2 -174.1(6) . 3
O5 Hf2 O1 Hf2 28.8(10) 10 3
O5 Hf2 O1 Hf2 159.7(6) . 3
Hf1 Hf2 O1 Hf2 -121.4(10) . 3
Hf1 Hf2 O1 Hf2 -31.0(5) 9_655 3
Hf2 Hf2 O1 Hf2 -90.7(5) 11_655 3
O2 Hf2 O1 Hf1 1.4(5) 2_655 .
O2 Hf2 O1 Hf1 59.7(5) 9_655 .
O1 Hf2 O1 Hf1 120.3(3) 10 .
O3 Hf2 O1 Hf1 -152.3(5) . .
O4 Hf2 O1 Hf1 -52.7(11) . .
O5 Hf2 O1 Hf1 150.2(2) 10 .
O5 Hf2 O1 Hf1 -78.9(4) . .
Hf1 Hf2 O1 Hf1 90.4(5) 9_655 .
Hf2 Hf2 O1 Hf1 121.4(10) 3 .
Hf2 Hf2 O1 Hf1 30.7(5) 11_655 .
O1 Hf1 O1 Hf2 -61.0(5) 2_655 .
O2 Hf1 O1 Hf2 -1.4(5) 2_655 .
O2 Hf1 O1 Hf2 -120.6(7) . .
O6 Hf1 O1 Hf2 34.9(10) 11_655 .
O6 Hf1 O1 Hf2 157.4(5) 12 .
O6 Hf1 O1 Hf2 -156.9(2) 2_655 .
O6 Hf1 O1 Hf2 80.5(5) . .
Hf2 Hf1 O1 Hf2 -122.0(9) 3 .
Hf2 Hf1 O1 Hf2 -91.1(5) 9_655 .
Hf2 Hf1 O1 Hf2 -30.9(5) 11_655 .
O1 Hf1 O1 Hf2 61.0(5) 2_655 3
O2 Hf1 O1 Hf2 120.6(7) 2_655 3
O2 Hf1 O1 Hf2 1.4(5) . 3
O6 Hf1 O1 Hf2 156.9(2) 11_655 3
O6 Hf1 O1 Hf2 -80.5(5) 12 3
O6 Hf1 O1 Hf2 -34.9(10) 2_655 3
O6 Hf1 O1 Hf2 -157.4(5) . 3
Hf2 Hf1 O1 Hf2 122.0(9) . 3
Hf2 Hf1 O1 Hf2 30.9(5) 9_655 3
Hf2 Hf1 O1 Hf2 91.1(5) 11_655 3
O1 Hf1 O2 Hf2 -121.1(7) 2_655 3
O1 Hf1 O2 Hf2 -1.4(5) . 3
O2 Hf1 O2 Hf2 -61.2(5) 2_655 3
O6 Hf1 O2 Hf2 -156.6(2) 11_655 3
O6 Hf1 O2 Hf2 80.7(5) 12 3
O6 Hf1 O2 Hf2 156.9(5) 2_655 3
O6 Hf1 O2 Hf2 34.2(10) . 3
Hf2 Hf1 O2 Hf2 -31.0(5) . 3
Hf2 Hf1 O2 Hf2 -122.5(9) 9_655 3
Hf2 Hf1 O2 Hf2 -91.5(5) 11_655 3
O1 Hf1 O2 Hf2 1.4(5) 2_655 9_655
O1 Hf1 O2 Hf2 121.1(7) . 9_655
O2 Hf1 O2 Hf2 61.2(5) 2_655 9_655
O6 Hf1 O2 Hf2 -34.2(10) 11_655 9_655
O6 Hf1 O2 Hf2 -156.9(5) 12 9_655
O6 Hf1 O2 Hf2 -80.7(5) 2_655 9_655
O6 Hf1 O2 Hf2 156.6(2) . 9_655
Hf2 Hf1 O2 Hf2 91.5(5) . 9_655
Hf2 Hf1 O2 Hf2 122.5(9) 3 9_655
Hf2 Hf1 O2 Hf2 31.0(5) 11_655 9_655
O2 Hf2 O5 C1 -33.1(9) 2_655 .
O2 Hf2 O5 C1 -60.9(11) 9_655 .
O1 Hf2 O5 C1 69.1(11) 10 .
O1 Hf2 O5 C1 40.4(9) . .
O3 Hf2 O5 C1 130.9(9) . .
O4 Hf2 O5 C1 -124.3(9) . .
O5 Hf2 O5 C1 -176.7(6) 10 .
Hf1 Hf2 O5 C1 3.9(8) . .
Hf1 Hf2 O5 C1 5.0(12) 9_655 .
Hf2 Hf2 O5 C1 52.4(9) 3 .
Hf2 Hf2 O5 C1 -44.0(9) 11_655 .
O1 Hf1 O6 C1 68.6(11) 2_655 .
O1 Hf1 O6 C1 -37.6(9) . .
O2 Hf1 O6 C1 34.0(9) 2_655 .
O2 Hf1 O6 C1 -71.5(11) . .
O6 Hf1 O6 C1 115.3(8) 11_655 .
O6 Hf1 O6 C1 -118.8(8) 12 .
O6 Hf1 O6 C1 178.4(9) 2_655 .
Hf2 Hf1 O6 C1 -1.8(8) . .
Hf2 Hf1 O6 C1 -51.2(9) 3 .
Hf2 Hf1 O6 C1 -0.5(14) 9_655 .
Hf2 Hf1 O6 C1 48.0(9) 11_655 .
Hf1 O6 C1 O5 5.4(16) . .
Hf1 O6 C1 C2 -176.0(6) . .
Hf2 O5 C1 O6 -6.9(16) . .
Hf2 O5 C1 C2 174.4(6) . .
O6 C1 C2 C4 -177.2(11) . .
O5 C1 C2 C4 1.6(16) . .
O6 C1 C2 C3 2.6(17) . .
O5 C1 C2 C3 -178.6(12) . .
C4 C2 C3 C6 -1(3) . 13
C1 C2 C3 C6 179.4(15) . 13
C3 C2 C4 C5 0(2) . .
C1 C2 C4 C5 -179.8(12) . .
C2 C4 C5 C5 1(2) . 13
C2 C4 C5 C6 178.9(15) . .
C4 C5 C6 C3 -179.6(16) . 13
C5 C5 C6 C3 -2(3) 13 13

loop_
_platon_squeeze_void_nr
_platon_squeeze_void_average_x
_platon_squeeze_void_average_y
_platon_squeeze_void_average_z
_platon_squeeze_void_volume
_platon_squeeze_void_count_electrons
_platon_squeeze_void_content
1 -0.024 -0.024 -0.006 4950 1471 ' '
